data_4114650
loop_
_publ_author_name
'Richard E. Sykora'
'Kang Min Ok'
'P. Shiv Halasyamani'
'Thomas E. Albrecht-Schmitt'

_publ_contact_author
;
Prof. Thomas E. Albrecht-Schmitt 
179 Chemistry Building
Department of Chemistry
Auburn University, AL
36849
;
_publ_contact_author_email ' albreth@auburn.edu '
_publ_contact_author_fax ' 334 844 6959 '
_publ_contact_author_phone ' 334 844 6948 '
_publ_section_title
;
 Structural Modulation of Molybdenyl Iodate Architectures by Alkali Metal
 Cations in AMoO3(IO3) (A = K, Rb, Cs): A Facile Route to New Polar
 Materials with Large SHG Responses
;
_journal_name_full 'Journal of the American Chemical Society'
_journal_page_first 1951
_journal_page_last 1957
_journal_paper_doi 10.1021/ja012190z
_journal_volume 124
_journal_year 2002
_chemical_compound_source 'original synthesis'
_chemical_formula_structural CsMoO3(IO3)
_chemical_formula_sum 'Cs I Mo O6'
_chemical_formula_weight 451.75
_chemical_name_systematic
; 
 ? 
;
_space_group_IT_number 33
_symmetry_cell_setting orthorhombic
_symmetry_space_group_name_Hall 'P 2c -2n'
_symmetry_space_group_name_H-M 'P n a 21'
_atom_sites_solution_hydrogens geom
_atom_sites_solution_primary direct
_atom_sites_solution_secondary difmap
_audit_creation_method SHELXL
_cell_angle_alpha 90.00
_cell_angle_beta 90.00
_cell_angle_gamma 90.00
_cell_formula_units_Z 4
_cell_length_a 7.8633(5)
_cell_length_b 10.3920(6)
_cell_length_c 7.3869(5)
_cell_measurement_reflns_used all
_cell_measurement_temperature 193(2)
_cell_measurement_theta_max 28.32
_cell_measurement_theta_min 3.25
_cell_volume 603.62(7)
_computing_cell_refinement 'SMART, SAINT'
_computing_data_collection SMART
_computing_data_reduction SAINT
_computing_molecular_graphics 'SHELXP-93 (Sheldrick, 1993)'
_computing_publication_material 'SHELXCIF-93 (Sheldrick, 1993)'
_computing_structure_refinement 'SHELXL-93 (Sheldrick, 1993)'
_computing_structure_solution 'SHELXS-86 (Sheldrick, 1990)'
_diffrn_ambient_temperature 193(2)
_diffrn_measurement_device 'Bruker APEX'
_diffrn_measurement_method '0.3 wide w exposures'
_diffrn_radiation_monochromator graphite
_diffrn_radiation_source 'fine-focus sealed tube'
_diffrn_radiation_type MoK\a
_diffrn_radiation_wavelength 0.71073
_diffrn_reflns_av_R_equivalents 0.0264
_diffrn_reflns_av_sigmaI/netI 0.0290
_diffrn_reflns_limit_h_max 10
_diffrn_reflns_limit_h_min -10
_diffrn_reflns_limit_k_max 13
_diffrn_reflns_limit_k_min -13
_diffrn_reflns_limit_l_max 9
_diffrn_reflns_limit_l_min -9
_diffrn_reflns_number 5662
_diffrn_reflns_theta_max 28.32
_diffrn_reflns_theta_min 3.25
_diffrn_standards_decay_% 0
_diffrn_standards_interval_count na
_diffrn_standards_interval_time na
_diffrn_standards_number na
_exptl_absorpt_coefficient_mu 13.190
_exptl_absorpt_correction_T_max '0.771636 ratio of min/max'
_exptl_absorpt_correction_T_min '0.771636 ratio of min/max'
_exptl_absorpt_correction_type 'multi-scan (SADABS)'
_exptl_crystal_colour colorless
_exptl_crystal_density_diffrn 4.971
_exptl_crystal_density_meas ?
_exptl_crystal_density_method calcd
_exptl_crystal_description needle
_exptl_crystal_F_000 792
_exptl_crystal_size_max 0.196
_exptl_crystal_size_mid 0.046
_exptl_crystal_size_min 0.046
_refine_diff_density_max 1.788
_refine_diff_density_min -1.030
_refine_diff_density_rms 0.227
_refine_ls_abs_structure_details 'Flack H D (1983), Acta Cryst. A39, 876-881'
_refine_ls_abs_structure_Flack 0.04(2)
_refine_ls_extinction_coef 0.0000(2)
_refine_ls_extinction_expression Fc^*^=kFc[1+0.001xFc^2^\l^3^/sin(2\q)]^-1/4^
_refine_ls_extinction_method SHELXL
_refine_ls_goodness_of_fit_all 1.117
_refine_ls_goodness_of_fit_obs 1.124
_refine_ls_hydrogen_treatment na
_refine_ls_matrix_type full
_refine_ls_number_parameters 83
_refine_ls_number_reflns 1487
_refine_ls_number_restraints 1
_refine_ls_restrained_S_all 1.116
_refine_ls_restrained_S_obs 1.124
_refine_ls_R_factor_all 0.0214
_refine_ls_R_factor_obs 0.0209
_refine_ls_shift/esd_max -6.799
_refine_ls_shift/esd_mean 0.082
_refine_ls_structure_factor_coef Fsqd
_refine_ls_weighting_details 'w=1/[\s^2^(Fo^2^)+(0.0255P)^2^+0.3759P] where P=(Fo^2^+2Fc^2^)/3'
_refine_ls_weighting_scheme calc
_refine_ls_wR_factor_all 0.0517
_refine_ls_wR_factor_obs 0.0515
_reflns_number_observed 1460
_reflns_number_total 1487
_reflns_observed_criterion >2sigma(I)
_cod_data_source_file ja012190z_3.cif
_cod_data_source_block 3
_cod_depositor_comments
;
The following automatic conversions were performed:

'_exptl_crystal_density_meas' value 'nm' was changed to '?' - the
value is perceived as not measured.

Automatic conversion script
Id: cif_fix_values 3008 2015-01-20 13:52:24Z robertas 

The following automatic conversions were performed:

'_refine_ls_weighting_scheme' value 'calc
w=1/[\s^2^(Fo^2^)+(0.0255P)^2^+0.3759P] where P=(Fo^2^+2Fc^2^)/3' was
changed to 'calc'. New tag '_refine_ls_weighting_details' was
created. The value of the new tag was set to
'w=1/[\s^2^(Fo^2^)+(0.0255P)^2^+0.3759P] where P=(Fo^2^+2Fc^2^)/3'.

Automatic conversion script
Id: cif_fix_values 3143 2015-03-26 13:38:13Z robertas 
;
_cod_database_code 4114650

loop_
_symmetry_equiv_pos_as_xyz
'x, y, z'
'-x, -y, z+1/2'
'x+1/2, -y+1/2, z'
'-x+1/2, y+1/2, z+1/2'

loop_
_atom_site_aniso_label
_atom_site_aniso_U_11
_atom_site_aniso_U_22
_atom_site_aniso_U_33
_atom_site_aniso_U_23
_atom_site_aniso_U_13
_atom_site_aniso_U_12
Cs1 0.0211(2) 0.0194(2) 0.0176(2) -0.00252(14) -0.0013(2) 0.00147(14)
Mo1 0.0134(2) 0.0105(2) 0.0046(2) -0.0010(2) -0.0004(2) 0.0002(2)
I1 0.0106(2) 0.0126(2) 0.0072(2) 0.0008(2) -0.0004(2) -0.00037(11)
O1 0.026(2) 0.018(2) 0.011(2) 0.003(2) -0.002(2) -0.006(2)
O2 0.023(2) 0.025(2) 0.012(2) -0.005(2) -0.004(2) 0.009(2)
O3 0.017(2) 0.020(2) 0.006(2) 0.000(2) -0.003(2) -0.001(2)
O4 0.010(2) 0.022(2) 0.022(2) 0.006(2) -0.001(2) 0.003(2)
O5 0.019(2) 0.018(2) 0.007(2) -0.003(2) -0.002(2) -0.002(2)
O6 0.016(2) 0.015(2) 0.009(2) 0.0039(15) 0.001(2) -0.0020(15)

loop_
_atom_site_label
_atom_site_type_symbol
_atom_site_fract_x
_atom_site_fract_y
_atom_site_fract_z
_atom_site_U_iso_or_equiv
_atom_site_thermal_displace_type
_atom_site_occupancy
_atom_site_calc_flag
Cs1 Cs 0.98556(5) -0.61983(4) 0.36763(5) 0.01936(12) Uani 1 d
Mo1 Mo 0.99457(6) 0.02870(4) 0.59660(7) 0.00951(12) Uani 1 d
I1 I 0.77498(4) -0.23855(3) 0.42833(7) 0.01015(10) Uani 1 d
O1 O 1.1367(6) -0.8542(4) 0.5368(6) 0.0182(9) Uani 1 d
O2 O 0.8098(6) 0.1133(4) 0.6288(6) 0.0202(10) Uani 1 d
O3 O 0.9393(5) -0.0135(4) 0.3369(5) 0.0144(8) Uani 1 d
O4 O 0.5732(5) -0.1575(4) 0.4160(7) 0.0176(8) Uani 1 d
O5 O 0.8598(5) -0.1562(4) 0.6286(5) 0.0149(9) Uani 1 d
O6 O 0.7169(5) -0.3852(4) 0.5446(6) 0.0134(8) Uani 1 d

loop_
_atom_type_symbol
_atom_type_description
_atom_type_scat_dispersion_real
_atom_type_scat_dispersion_imag
_atom_type_scat_source
O O 0.0106 0.0060 'International Tables Vol C Tables 4.2.6.8 and 6.1.1.4'
Mo Mo -1.6832 0.6857 'International Tables Vol C Tables 4.2.6.8 and 6.1.1.4'
I I -0.4742 1.8119 'International Tables Vol C Tables 4.2.6.8 and 6.1.1.4'
Cs Cs -0.3680 2.1192 'International Tables Vol C Tables 4.2.6.8 and 6.1.1.4'

loop_
_geom_angle_atom_site_label_1
_geom_angle_atom_site_label_2
_geom_angle_atom_site_label_3
_geom_angle
_geom_angle_site_symmetry_1
_geom_angle_site_symmetry_3
O1 Cs1 O4 130.24(12) . 3_545
O1 Cs1 O1 96.63(11) . 3_435
O4 Cs1 O1 104.24(11) 3_545 3_435
O1 Cs1 O5 58.68(11) . 2_744
O4 Cs1 O5 133.49(11) 3_545 2_744
O1 Cs1 O5 120.88(11) 3_435 2_744
O1 Cs1 O2 56.45(11) . 3_545
O4 Cs1 O2 73.93(11) 3_545 3_545
O1 Cs1 O2 118.39(11) 3_435 3_545
O5 Cs1 O2 92.63(11) 2_744 3_545
O1 Cs1 O5 117.63(11) . 4_644
O4 Cs1 O5 111.65(11) 3_545 4_644
O1 Cs1 O5 57.21(10) 3_435 4_644
O5 Cs1 O5 86.15(9) 2_744 4_644
O2 Cs1 O5 173.21(10) 3_545 4_644
O1 Cs1 O6 91.89(11) . 2_744
O4 Cs1 O6 84.75(11) 3_545 2_744
O1 Cs1 O6 158.54(11) 3_435 2_744
O5 Cs1 O6 49.02(9) 2_744 2_744
O2 Cs1 O6 82.67(11) 3_545 2_744
O5 Cs1 O6 101.43(9) 4_644 2_744
O1 Cs1 O4 111.84(11) . 4_644
O4 Cs1 O4 105.10(12) 3_545 4_644
O1 Cs1 O4 105.80(10) 3_435 4_644
O5 Cs1 O4 54.45(9) 2_744 4_644
O2 Cs1 O4 134.81(10) 3_545 4_644
O5 Cs1 O4 48.72(9) 4_644 4_644
O6 Cs1 O4 52.76(9) 2_744 4_644
O1 Cs1 O6 131.00(11) . .
O4 Cs1 O6 54.47(10) 3_545 .
O1 Cs1 O6 50.00(10) 3_435 .
O5 Cs1 O6 163.34(10) 2_744 .
O2 Cs1 O6 104.02(11) 3_545 .
O5 Cs1 O6 77.24(9) 4_644 .
O6 Cs1 O6 133.00(7) 2_744 .
O4 Cs1 O6 111.57(9) 4_644 .
O1 Cs1 O2 46.32(11) . 1_545
O4 Cs1 O2 139.28(12) 3_545 1_545
O1 Cs1 O2 51.01(10) 3_435 1_545
O5 Cs1 O2 83.20(9) 2_744 1_545
O2 Cs1 O2 89.95(10) 3_545 1_545
O5 Cs1 O2 83.28(10) 4_644 1_545
O6 Cs1 O2 130.87(9) 2_744 1_545
O4 Cs1 O2 112.38(9) 4_644 1_545
O6 Cs1 O2 95.96(9) . 1_545
O1 Cs1 O2 163.79(10) . 4_644
O4 Cs1 O2 65.17(10) 3_545 4_644
O1 Cs1 O2 72.17(10) 3_435 4_644
O5 Cs1 O2 116.48(10) 2_744 4_644
O2 Cs1 O2 139.06(6) 3_545 4_644
O5 Cs1 O2 46.53(9) 4_644 4_644
O6 Cs1 O2 94.97(10) 2_744 4_644
O4 Cs1 O2 62.12(9) 4_644 4_644
O6 Cs1 O2 49.87(9) . 4_644
O2 Cs1 O2 119.97(2) 1_545 4_644
O1 Cs1 Mo1 22.57(8) . 1_545
O4 Cs1 Mo1 145.26(10) 3_545 1_545
O1 Cs1 Mo1 76.21(8) 3_435 1_545
O5 Cs1 Mo1 63.91(7) 2_744 1_545
O2 Cs1 Mo1 75.63(7) 3_545 1_545
O5 Cs1 Mo1 97.88(7) 4_644 1_545
O6 Cs1 Mo1 107.57(7) 2_744 1_545
O4 Cs1 Mo1 108.13(7) 4_644 1_545
O6 Cs1 Mo1 119.24(6) . 1_545
O2 Cs1 Mo1 25.22(7) 1_545 1_545
O2 Cs1 Mo1 141.82(7) 4_644 1_545
O1 Mo1 O2 103.0(2) 1_565 .
O1 Mo1 O3 97.2(2) 1_565 2_755
O2 Mo1 O3 98.5(2) . 2_755
O1 Mo1 O3 92.8(2) 1_565 .
O2 Mo1 O3 93.5(2) . .
O3 Mo1 O3 162.20(3) 2_755 .
O1 Mo1 O5 163.9(2) 1_565 .
O2 Mo1 O5 91.4(2) . .
O3 Mo1 O5 87.6(2) 2_755 .
O3 Mo1 O5 79.0(2) . .
O1 Mo1 O6 85.5(2) 1_565 3_545
O2 Mo1 O6 170.7(2) . 3_545
O3 Mo1 O6 83.8(2) 2_755 3_545
O3 Mo1 O6 82.3(2) . 3_545
O5 Mo1 O6 79.69(14) . 3_545
O1 Mo1 Cs1 42.05(15) 1_565 1_565
O2 Mo1 Cs1 65.06(15) . 1_565
O3 Mo1 Cs1 118.95(14) 2_755 1_565
O3 Mo1 Cs1 78.08(13) . 1_565
O5 Mo1 Cs1 145.72(11) . 1_565
O6 Mo1 Cs1 121.65(10) 3_545 1_565
O1 Mo1 Cs1 32.74(15) 1_565 3_545
O2 Mo1 Cs1 134.4(2) . 3_545
O3 Mo1 Cs1 98.20(12) 2_755 3_545
O3 Mo1 Cs1 82.40(11) . 3_545
O5 Mo1 Cs1 131.46(11) . 3_545
O6 Mo1 Cs1 53.50(10) 3_545 3_545
Cs1 Mo1 Cs1 69.656(11) 1_565 3_545
O1 Mo1 Cs1 109.78(15) 1_565 3_445
O2 Mo1 Cs1 35.02(14) . 3_445
O3 Mo1 Cs1 129.34(12) 2_755 3_445
O3 Mo1 Cs1 59.35(12) . 3_445
O5 Mo1 Cs1 78.10(11) . 3_445
O6 Mo1 Cs1 138.51(10) 3_545 3_445
Cs1 Mo1 Cs1 68.355(10) 1_565 3_445
Cs1 Mo1 Cs1 127.50(2) 3_545 3_445
O4 I1 O6 101.3(2) . .
O4 I1 O5 98.2(2) . .
O6 I1 O5 95.9(2) . .
O4 I1 Cs1 128.6(2) . 2_745
O6 I1 Cs1 55.08(13) . 2_745
O5 I1 Cs1 49.56(13) . 2_745
O4 I1 Cs1 56.6(2) . 4_655
O6 I1 Cs1 75.35(13) . 4_655
O5 I1 Cs1 52.61(13) . 4_655
Cs1 I1 Cs1 72.602(13) 2_745 4_655
O4 I1 Cs1 139.72(13) . .
O6 I1 Cs1 51.14(13) . .
O5 I1 Cs1 111.88(13) . .
Cs1 I1 Cs1 64.489(7) 2_745 .
Cs1 I1 Cs1 124.010(15) 4_655 .
O4 I1 Cs1 30.65(12) . 3_445
O6 I1 Cs1 129.28(13) . 3_445
O5 I1 Cs1 82.80(13) . 3_445
Cs1 I1 Cs1 129.39(2) 2_745 3_445
Cs1 I1 Cs1 63.824(7) 4_655 3_445
Cs1 I1 Cs1 165.30(2) . 3_445
Mo1 O1 Cs1 115.4(2) 1_545 .
Mo1 O1 Cs1 129.5(2) 1_545 3_535
Cs1 O1 Cs1 105.12(13) . 3_535
Mo1 O2 Cs1 127.1(2) . 3_445
Mo1 O2 Cs1 89.7(2) . 1_565
Cs1 O2 Cs1 88.10(10) 3_445 1_565
Mo1 O2 Cs1 104.8(2) . 4_655
Cs1 O2 Cs1 78.81(10) 3_445 4_655
Cs1 O2 Cs1 164.45(13) 1_565 4_655
Mo1 O3 Mo1 150.3(2) 2_754 .
I1 O4 Cs1 131.5(2) . 3_445
I1 O4 Cs1 97.1(2) . 4_655
Cs1 O4 Cs1 88.55(12) 3_445 4_655
I1 O5 Mo1 119.6(2) . .
I1 O5 Cs1 104.3(2) . 2_745
Mo1 O5 Cs1 121.0(2) . 2_745
I1 O5 Cs1 100.8(2) . 4_655
Mo1 O5 Cs1 110.93(14) . 4_655
Cs1 O5 Cs1 95.92(10) 2_745 4_655
I1 O6 Mo1 143.8(2) . 3_445
I1 O6 Cs1 98.59(15) . 2_745
Mo1 O6 Cs1 114.69(14) 3_445 2_745
I1 O6 Cs1 105.0(2) . .
Mo1 O6 Cs1 93.95(12) 3_445 .
Cs1 O6 Cs1 81.62(9) 2_745 .

loop_
_geom_bond_atom_site_label_1
_geom_bond_atom_site_label_2
_geom_bond_distance
_geom_bond_site_symmetry_2
Cs1 O1 2.985(4) .
Cs1 O4 2.985(4) 3_545
Cs1 O1 3.026(4) 3_435
Cs1 O5 3.165(4) 2_744
Cs1 O2 3.198(4) 3_545
Cs1 O5 3.261(4) 4_644
Cs1 O6 3.342(4) 2_744
Cs1 O4 3.391(5) 4_644
Cs1 O6 3.481(4) .
Cs1 O2 3.650(5) 1_545
Cs1 O2 3.791(5) 4_644
Cs1 Mo1 4.0257(7) 1_545
Mo1 O1 1.710(4) 1_565
Mo1 O2 1.715(4) .
Mo1 O3 1.856(4) 2_755
Mo1 O3 2.015(4) .
Mo1 O5 2.207(4) .
Mo1 O6 2.330(4) 3_545
Mo1 Cs1 4.0257(7) 1_565
Mo1 Cs1 4.3201(7) 3_545
Mo1 Cs1 4.4472(7) 3_445
I1 O4 1.798(4) .
I1 O6 1.808(4) .
I1 O5 1.835(4) .
I1 Cs1 4.0302(6) 2_745
I1 Cs1 4.0311(6) 4_655
I1 Cs1 4.3876(5) 3_445
O1 Mo1 1.710(4) 1_545
O1 Cs1 3.026(4) 3_535
O2 Cs1 3.198(4) 3_445
O2 Cs1 3.650(5) 1_565
O2 Cs1 3.791(5) 4_655
O3 Mo1 1.856(4) 2_754
O4 Cs1 2.985(4) 3_445
O4 Cs1 3.391(5) 4_655
O5 Cs1 3.165(4) 2_745
O5 Cs1 3.261(4) 4_655
O6 Mo1 2.330(4) 3_445
O6 Cs1 3.342(4) 2_745
